data_4124581
loop_
_publ_author_name
'Blake, Matthew P.'
'Kaltsoyannis, Nikolas'
'Mountford, Philip'

_publ_section_title
;
 Probing the Limits of Alkaline Earth-Transition Metal Bonding: An
 Experimental and Computational Study.
;
_journal_issue 38
_journal_name_full 'Journal of the American Chemical Society'
_journal_page_first 12352
_journal_page_last 12368
_journal_paper_doi 10.1021/jacs.5b07866
_journal_volume 137
_journal_year 2015
_chemical_formula_moiety 'C26 H62 Mg1 N12 O4 P4, 2 (C12 H10 Fe O2)'
_chemical_formula_sum 'C38 H82 Fe2 Mg N12 O8 P4'
_chemical_formula_weight 1095.04
_chemical_name_systematic
;
[Mg(HMPA)4][CpFe(CO)2]2
;
_space_group_IT_number 14
_symmetry_cell_setting monoclinic
_symmetry_space_group_name_Hall '-P 2ybc'
_symmetry_space_group_name_H-M 'P 1 21/c 1'
_atom_sites_solution_hydrogens geom
_atom_sites_solution_primary direct
_atom_sites_solution_secondary difmap
_cell_angle_alpha 90
_cell_angle_beta 95.7951(6)
_cell_angle_gamma 90
_cell_formula_units_Z 4
_cell_length_a 13.8884(2)
_cell_length_b 21.8063(3)
_cell_length_c 18.5382(3)
_cell_measurement_reflns_used 12994
_cell_measurement_temperature 150
_cell_measurement_theta_max 27
_cell_measurement_theta_min 5
_cell_volume 5585.69(14)
_computing_cell_refinement 'DENZO/SCALEPACK (Otwinowski & Minor, 1997)'
_computing_data_collection 'COLLECT (Nonius, 2001).'
_computing_data_reduction 'DENZO/SCALEPACK (Otwinowski & Minor, 1997)'
_computing_molecular_graphics 'CAMERON (Watkin et al., 1996)'
_computing_publication_material 'CRYSTALS (Betteridge et al., 2003)'
_computing_structure_refinement 'CRYSTALS (Betteridge et al., 2003)'
_computing_structure_solution 'Superflip (Palatinus & Chapuis, 2007)'
_diffrn_ambient_temperature 150
_diffrn_measured_fraction_theta_full 0.993
_diffrn_measured_fraction_theta_max 0.993
_diffrn_measurement_device Area
_diffrn_measurement_device_type 'Nonius KappaCCD'
_diffrn_measurement_method \w
_diffrn_radiation_monochromator graphite
_diffrn_radiation_type 'Mo K\a'
_diffrn_radiation_wavelength 0.71073
_diffrn_reflns_av_R_equivalents 0.045
_diffrn_reflns_limit_h_max 18
_diffrn_reflns_limit_h_min -18
_diffrn_reflns_limit_k_max 28
_diffrn_reflns_limit_k_min -28
_diffrn_reflns_limit_l_max 24
_diffrn_reflns_limit_l_min -24
_diffrn_reflns_number 24970
_diffrn_reflns_theta_full 26.913
_diffrn_reflns_theta_max 27.462
_diffrn_reflns_theta_min 5.099
_diffrn_standards_number 0
_exptl_absorpt_coefficient_mu 0.700
_exptl_absorpt_correction_T_max 0.87
_exptl_absorpt_correction_T_min 0.87
_exptl_absorpt_correction_type multi-scan
_exptl_absorpt_process_details 'DENZO/SCALEPACK (Otwinowski & Minor, 1997)'
_exptl_crystal_colour red
_exptl_crystal_density_diffrn 1.302
_exptl_crystal_density_method 'not measured'
_exptl_crystal_description block
_exptl_crystal_F_000 2328
_exptl_crystal_size_max 0.200
_exptl_crystal_size_mid 0.200
_exptl_crystal_size_min 0.200
_refine_diff_density_max 0.52
_refine_diff_density_min -0.43
_refine_ls_extinction_method None
_refine_ls_goodness_of_fit_ref 1.0885
_refine_ls_hydrogen_treatment constr
_refine_ls_matrix_type full
_refine_ls_number_parameters 586
_refine_ls_number_reflns 7828
_refine_ls_number_restraints 0
_refine_ls_R_factor_all 0.0953
_refine_ls_R_factor_gt 0.0575
_refine_ls_shift/su_max 0.0010913
_refine_ls_shift/su_mean 0.0000532
_refine_ls_structure_factor_coef F
_refine_ls_weighting_details
;
 Method, part 1, Chebychev polynomial, (Watkin, 1994, Prince, 1982) 
 [weight] = 1.0/[A~0~*T~0~(x)+A~1~*T~1~(x) ... +A~n-1~]*T~n-1~(x)] 
 where A~i~ are the Chebychev coefficients listed below and x= Fcalc/Fmax 
 Method = Robust Weighting (Prince, 1982) 
 W = [weight] * [1-(deltaF/6*sigmaF)^2^]^2^ 
 A~i~ are: 
 1.74 1.92 2.03 0.755 0.508 
;
_refine_ls_weighting_scheme calc
_refine_ls_wR_factor_all 0.0511
_refine_ls_wR_factor_gt 0.0402
_refine_ls_wR_factor_ref 0.0383
_reflns_limit_h_max 17
_reflns_limit_h_min -18
_reflns_limit_k_max 28
_reflns_limit_k_min 0
_reflns_limit_l_max 24
_reflns_limit_l_min 0
_reflns_number_gt 8734
_reflns_number_total 12682
_reflns_threshold_expression I>2.0\s(I)
_oxford_diffrn_Wilson_B_factor 2.50
_oxford_diffrn_Wilson_scale 39.51
_oxford_refine_ls_r_factor_ref 0.0493
_oxford_refine_ls_scale 0.16769(17)
_oxford_reflns_number_all 12682
_oxford_reflns_threshold_expression_ref I>3.0\s(I)
_cod_data_source_file ja5b07866_si_002.cif
_cod_data_source_block compound_10
_cod_depositor_comments
;
The following automatic conversions were performed:

'_atom_sites_solution_primary' value 'Direct' changed to 'direct'
according to
/usr/data/users/saulius/crontab/automatic-downloads/current/ACS/lib/dictionaries/cif_core.dic
dictionary named 'cif_core.dic' version 2.4.2 from 2011-04-26.

Automatic conversion script
Id: cif_fix_values 3271 2015-04-21 07:52:19Z andrius 
;
_cod_original_sg_symbol_H-M 'P 21/c '
_cod_original_formula_sum 'C38 H82 Fe2 Mg1 N12 O8 P4'
_cod_database_code 4124581

loop_
_symmetry_equiv_pos_as_xyz
x,y,z
-x,-y,-z
x,-y+1/2,z+1/2
-x,y+1/2,-z+1/2

loop_
_atom_site_label
_atom_site_type_symbol
_atom_site_fract_x
_atom_site_fract_y
_atom_site_fract_z
_atom_site_U_iso_or_equiv
_atom_site_occupancy
_atom_site_adp_type
_atom_site_refinement_flags_posn
Mg1 Mg 0.75418(6) 0.55134(4) 0.72283(5) 0.0254 1.0000 Uani .
Fe1 Fe 0.69969(3) 0.62038(2) 0.27245(2) 0.0369 1.0000 Uani .
Fe2 Fe 1.26748(3) 0.688447(19) 0.99547(2) 0.0316 1.0000 Uani .
C1 C 0.7795(2) 0.6199(2) 0.34901(19) 0.0594 1.0000 Uani .
C2 C 0.6171(2) 0.66045(15) 0.31585(16) 0.0399 1.0000 Uani .
C3 C 0.6582(3) 0.5477(2) 0.20178(19) 0.0615 1.0000 Uani .
C4 C 0.7595(2) 0.55598(16) 0.20555(18) 0.0475 1.0000 Uani .
C5 C 0.7782(2) 0.61504(16) 0.18062(17) 0.0454 1.0000 Uani .
C6 C 0.6901(2) 0.64428(19) 0.16109(17) 0.0511 1.0000 Uani .
C7 C 0.6162(2) 0.6037(2) 0.17455(17) 0.0539 1.0000 Uani .
C8 C 1.1440(2) 0.68769(16) 0.98542(17) 0.0444 1.0000 Uani .
C9 C 1.2643(2) 0.74697(15) 1.05632(17) 0.0386 1.0000 Uani .
C10 C 1.3213(2) 0.65632(15) 0.89885(16) 0.0394 1.0000 Uani .
C11 C 1.2983(2) 0.60597(15) 0.94343(16) 0.0412 1.0000 Uani .
C12 C 1.3566(2) 0.61086(16) 1.01049(17) 0.0456 1.0000 Uani .
C13 C 1.4134(2) 0.66397(16) 1.00717(17) 0.0435 1.0000 Uani .
C14 C 1.3924(2) 0.69209(15) 0.93836(16) 0.0396 1.0000 Uani .
C15 C 0.5506(2) 0.54305(18) 0.88267(17) 0.0467 1.0000 Uani .
C16 C 0.6282(2) 0.55179(15) 1.00652(15) 0.0380 1.0000 Uani .
C17 C 0.6684(4) 0.6913(2) 0.9367(3) 0.0887 1.0000 Uani .
C18 C 0.8100(4) 0.6912(2) 0.8705(3) 0.0906 1.0000 Uani .
C19 C 0.8794(3) 0.5903(2) 1.0102(2) 0.0721 1.0000 Uani .
C20 C 0.8678(3) 0.49467(18) 0.9396(2) 0.0646 1.0000 Uani .
C21 C 1.0435(3) 0.6045(2) 0.81024(19) 0.0634 1.0000 Uani .
C22 C 1.1134(3) 0.6808(2) 0.7328(3) 0.0932 1.0000 Uani .
C23 C 0.8634(4) 0.72446(19) 0.6419(3) 0.0855 1.0000 Uani .
C24 C 0.9762(4) 0.6896(3) 0.5575(3) 0.0981 1.0000 Uani .
C25 C 1.0987(3) 0.5485(3) 0.6301(3) 0.0893 1.0000 Uani .
C26 C 0.9375(4) 0.5358(3) 0.5709(3) 0.1093 1.0000 Uani .
C27 C 0.9782(2) 0.43575(18) 0.7627(2) 0.0538 1.0000 Uani .
C28 C 0.9047(3) 0.35101(16) 0.82446(19) 0.0528 1.0000 Uani .
C29 C 0.9148(3) 0.33055(18) 0.6293(2) 0.0588 1.0000 Uani .
C30 C 0.7791(3) 0.38451(19) 0.56370(17) 0.0586 1.0000 Uani .
C31 C 0.6963(2) 0.29828(14) 0.7114(2) 0.0480 1.0000 Uani .
C32 C 0.6520(2) 0.38555(17) 0.78477(18) 0.0499 1.0000 Uani .
C33 C 0.4869(2) 0.66105(17) 0.50797(18) 0.0506 1.0000 Uani .
C34 C 0.6532(2) 0.62406(18) 0.52111(18) 0.0514 1.0000 Uani .
C35 C 0.5058(3) 0.48329(15) 0.6236(2) 0.0510 1.0000 Uani .
C36 C 0.3695(2) 0.55190(19) 0.6027(2) 0.0638 1.0000 Uani .
C37 C 0.4375(3) 0.64707(19) 0.7356(2) 0.0630 1.0000 Uani .
C38 C 0.5246(3) 0.72156(15) 0.6689(2) 0.0565 1.0000 Uani .
O1 O 0.8333(2) 0.6184(2) 0.40238(16) 0.1032 1.0000 Uani .
O2 O 0.55847(19) 0.68772(13) 0.34450(13) 0.0586 1.0000 Uani .
O3 O 1.05894(18) 0.68750(15) 0.97889(17) 0.0757 1.0000 Uani .
O4 O 1.26097(18) 0.78747(12) 1.09888(14) 0.0575 1.0000 Uani .
O5 O 0.74098(15) 0.55675(10) 0.82296(10) 0.0407 1.0000 Uani .
O6 O 0.86576(14) 0.59718(10) 0.70444(11) 0.0436 1.0000 Uani .
O7 O 0.77116(14) 0.46824(9) 0.69445(11) 0.0360 1.0000 Uani .
O8 O 0.64195(14) 0.58145(9) 0.66805(11) 0.0399 1.0000 Uani .
P1 P 0.73684(5) 0.58050(3) 0.89823(4) 0.0296 1.0000 Uani .
P2 P 0.95451(5) 0.61965(4) 0.67578(4) 0.0337 1.0000 Uani .
P3 P 0.80172(5) 0.40287(3) 0.70668(4) 0.0279 1.0000 Uani .
P4 P 0.54597(5) 0.60311(3) 0.63360(4) 0.0298 1.0000 Uani .
N1 N 0.64049(15) 0.55244(11) 0.92928(11) 0.0296 1.0000 Uani .
N2 N 0.73517(19) 0.65498(12) 0.90193(15) 0.0439 1.0000 Uani .
N3 N 0.83304(17) 0.55768(13) 0.94820(14) 0.0414 1.0000 Uani .
N4 N 1.03371(19) 0.63843(13) 0.74173(16) 0.0503 1.0000 Uani .
N5 N 0.9308(2) 0.67752(14) 0.62280(17) 0.0562 1.0000 Uani .
N6 N 0.9998(2) 0.56541(15) 0.62842(18) 0.0623 1.0000 Uani .
N7 N 0.89185(17) 0.39943(12) 0.77041(13) 0.0379 1.0000 Uani .
N8 N 0.83785(17) 0.37527(12) 0.63261(13) 0.0372 1.0000 Uani .
N9 N 0.71164(17) 0.36274(11) 0.72973(13) 0.0347 1.0000 Uani .
N10 N 0.56349(17) 0.63030(12) 0.55401(13) 0.0394 1.0000 Uani .
N11 N 0.47030(17) 0.54549(12) 0.63285(14) 0.0401 1.0000 Uani .
N12 N 0.49254(18) 0.65753(11) 0.67363(13) 0.0368 1.0000 Uani .
H31 H 0.6250 0.5114 0.2130 0.0736 1.0000 Uiso R
H41 H 0.8070 0.5261 0.2211 0.0562 1.0000 Uiso R
H51 H 0.8404 0.6321 0.1768 0.0553 1.0000 Uiso R
H61 H 0.6819 0.6845 0.1418 0.0618 1.0000 Uiso R
H71 H 0.5489 0.6116 0.1650 0.0652 1.0000 Uiso R
H101 H 1.2935 0.6640 0.8508 0.0472 1.0000 Uiso R
H111 H 1.2533 0.5742 0.9300 0.0498 1.0000 Uiso R
H121 H 1.3582 0.5826 1.0496 0.0540 1.0000 Uiso R
H131 H 1.4603 0.6779 1.0445 0.0524 1.0000 Uiso R
H141 H 1.4216 0.7281 0.9217 0.0477 1.0000 Uiso R
H151 H 0.5644 0.5401 0.8336 0.0554 1.0000 Uiso R
H152 H 0.5084 0.5768 0.8876 0.0554 1.0000 Uiso R
H153 H 0.5203 0.5063 0.8961 0.0554 1.0000 Uiso R
H161 H 0.5743 0.5765 1.0156 0.0453 1.0000 Uiso R
H162 H 0.6853 0.5672 1.0327 0.0453 1.0000 Uiso R
H163 H 0.6178 0.5107 1.0209 0.0453 1.0000 Uiso R
H171 H 0.6926 0.6991 0.9856 0.1062 1.0000 Uiso R
H172 H 0.6565 0.7292 0.9120 0.1062 1.0000 Uiso R
H173 H 0.6091 0.6695 0.9362 0.1062 1.0000 Uiso R
H181 H 0.8498 0.7093 0.9095 0.1082 1.0000 Uiso R
H182 H 0.7831 0.7232 0.8401 0.1082 1.0000 Uiso R
H183 H 0.8498 0.6659 0.8441 0.1082 1.0000 Uiso R
H191 H 0.8506 0.6297 1.0118 0.0848 1.0000 Uiso R
H192 H 0.9466 0.5956 1.0062 0.0848 1.0000 Uiso R
H193 H 0.8708 0.5696 1.0541 0.0848 1.0000 Uiso R
H201 H 0.9361 0.4942 0.9387 0.0789 1.0000 Uiso R
H202 H 0.8498 0.4710 0.9791 0.0789 1.0000 Uiso R
H203 H 0.8366 0.4789 0.8955 0.0789 1.0000 Uiso R
H211 H 1.0485 0.6328 0.8494 0.0767 1.0000 Uiso R
H212 H 1.1000 0.5798 0.8134 0.0767 1.0000 Uiso R
H213 H 0.9883 0.5792 0.8135 0.0767 1.0000 Uiso R
H221 H 1.1016 0.7011 0.6874 0.1139 1.0000 Uiso R
H222 H 1.1180 0.7103 0.7707 0.1139 1.0000 Uiso R
H223 H 1.1722 0.6585 0.7342 0.1139 1.0000 Uiso R
H231 H 0.8228 0.7367 0.6000 0.1060 1.0000 Uiso R
H232 H 0.8990 0.7588 0.6618 0.1060 1.0000 Uiso R
H233 H 0.8253 0.7081 0.6770 0.1060 1.0000 Uiso R
H241 H 0.9277 0.6844 0.5180 0.1214 1.0000 Uiso R
H242 H 0.9993 0.7304 0.5547 0.1214 1.0000 Uiso R
H243 H 1.0268 0.6617 0.5498 0.1214 1.0000 Uiso R
H251 H 1.1356 0.5717 0.6665 0.1044 1.0000 Uiso R
H252 H 1.1215 0.5566 0.5844 0.1044 1.0000 Uiso R
H253 H 1.1061 0.5061 0.6410 0.1044 1.0000 Uiso R
H261 H 0.8728 0.5493 0.5727 0.1312 1.0000 Uiso R
H262 H 0.9580 0.5452 0.5248 0.1312 1.0000 Uiso R
H263 H 0.9408 0.4927 0.5786 0.1312 1.0000 Uiso R
H271 H 1.0048 0.4489 0.8094 0.0656 1.0000 Uiso R
H272 H 1.0254 0.4121 0.7415 0.0656 1.0000 Uiso R
H273 H 0.9623 0.4709 0.7336 0.0656 1.0000 Uiso R
H281 H 0.9329 0.3671 0.8693 0.0638 1.0000 Uiso R
H282 H 0.9456 0.3207 0.8069 0.0638 1.0000 Uiso R
H283 H 0.8432 0.3336 0.8300 0.0638 1.0000 Uiso R
H291 H 0.9512 0.3283 0.6754 0.0711 1.0000 Uiso R
H292 H 0.9563 0.3427 0.5942 0.0711 1.0000 Uiso R
H293 H 0.8884 0.2913 0.6171 0.0711 1.0000 Uiso R
H301 H 0.7297 0.4133 0.5709 0.0715 1.0000 Uiso R
H302 H 0.8172 0.4003 0.5282 0.0715 1.0000 Uiso R
H303 H 0.7495 0.3472 0.5467 0.0715 1.0000 Uiso R
H311 H 0.7338 0.2880 0.6730 0.0577 1.0000 Uiso R
H312 H 0.7163 0.2734 0.7523 0.0577 1.0000 Uiso R
H313 H 0.6300 0.2907 0.6962 0.0577 1.0000 Uiso R
H321 H 0.6614 0.3601 0.8265 0.0605 1.0000 Uiso R
H322 H 0.6704 0.4264 0.7977 0.0605 1.0000 Uiso R
H323 H 0.5857 0.3848 0.7663 0.0605 1.0000 Uiso R
H331 H 0.5082 0.6997 0.4921 0.0599 1.0000 Uiso R
H332 H 0.4656 0.6366 0.4671 0.0599 1.0000 Uiso R
H333 H 0.4336 0.6677 0.5354 0.0599 1.0000 Uiso R
H341 H 0.6395 0.6210 0.4700 0.0617 1.0000 Uiso R
H342 H 0.6932 0.6588 0.5323 0.0617 1.0000 Uiso R
H343 H 0.6861 0.5881 0.5388 0.0617 1.0000 Uiso R
H351 H 0.5692 0.4790 0.6475 0.0617 1.0000 Uiso R
H352 H 0.4628 0.4554 0.6432 0.0617 1.0000 Uiso R
H353 H 0.5062 0.4758 0.5731 0.0617 1.0000 Uiso R
H361 H 0.3321 0.5194 0.6194 0.0763 1.0000 Uiso R
H362 H 0.3451 0.5900 0.6177 0.0763 1.0000 Uiso R
H363 H 0.3661 0.5508 0.5512 0.0763 1.0000 Uiso R
H371 H 0.3829 0.6734 0.7337 0.0748 1.0000 Uiso R
H372 H 0.4804 0.6544 0.7780 0.0748 1.0000 Uiso R
H373 H 0.4185 0.6052 0.7342 0.0748 1.0000 Uiso R
H381 H 0.5688 0.7254 0.6333 0.0680 1.0000 Uiso R
H382 H 0.5549 0.7335 0.7150 0.0680 1.0000 Uiso R
H383 H 0.4694 0.7465 0.6566 0.0680 1.0000 Uiso R

loop_
_atom_site_aniso_label
_atom_site_aniso_U_11
_atom_site_aniso_U_22
_atom_site_aniso_U_33
_atom_site_aniso_U_23
_atom_site_aniso_U_13
_atom_site_aniso_U_12
Mg1 0.0233(4) 0.0286(5) 0.0248(4) 0.0004(4) 0.0044(3) -0.0007(4)
Fe1 0.0334(2) 0.0471(3) 0.0299(2) -0.00248(19) 0.00214(16) -0.0067(2)
Fe2 0.0341(2) 0.0327(2) 0.0285(2) 0.00042(17) 0.00540(16) 0.00257(18)
C1 0.0406(18) 0.095(3) 0.0418(19) -0.011(2) 0.0014(15) -0.0008(19)
C2 0.0438(17) 0.0476(19) 0.0268(15) -0.0026(13) -0.0036(13) -0.0057(15)
C3 0.077(3) 0.070(3) 0.0383(18) -0.0154(18) 0.0100(18) -0.032(2)
C4 0.0488(19) 0.0433(19) 0.0490(19) -0.0045(15) -0.0016(15) 0.0007(16)
C5 0.0396(17) 0.053(2) 0.0452(18) 0.0006(16) 0.0125(14) 0.0048(15)
C6 0.049(2) 0.071(2) 0.0344(17) 0.0047(16) 0.0105(14) 0.0146(18)
C7 0.0380(17) 0.090(3) 0.0340(16) -0.0145(18) 0.0041(13) 0.0049(19)
C8 0.0373(17) 0.053(2) 0.0437(18) -0.0152(16) 0.0089(13) -0.0030(15)
C9 0.0372(16) 0.0393(17) 0.0397(17) -0.0027(14) 0.0059(13) 0.0005(13)
C10 0.0420(17) 0.0458(18) 0.0304(15) 0.0001(13) 0.0040(13) 0.0029(14)
C11 0.0492(18) 0.0373(17) 0.0377(16) -0.0057(13) 0.0081(13) 0.0021(14)
C12 0.056(2) 0.044(2) 0.0365(16) 0.0037(14) 0.0027(14) 0.0142(16)
C13 0.0354(16) 0.055(2) 0.0395(17) -0.0082(15) -0.0003(13) 0.0105(15)
C14 0.0373(16) 0.0443(18) 0.0385(16) -0.0032(14) 0.0104(13) 0.0026(14)
C15 0.0281(15) 0.070(2) 0.0411(17) -0.0007(16) -0.0017(13) 0.0018(15)
C16 0.0390(16) 0.0483(18) 0.0282(14) 0.0016(13) 0.0100(12) 0.0008(14)
C17 0.093(3) 0.040(2) 0.142(5) 0.001(3) 0.057(3) 0.017(2)
C18 0.093(3) 0.045(2) 0.145(5) -0.008(3) 0.066(3) -0.018(2)
C19 0.050(2) 0.105(4) 0.057(2) -0.028(2) -0.0183(18) 0.014(2)
C20 0.054(2) 0.052(2) 0.084(3) 0.008(2) -0.010(2) 0.0155(18)
C21 0.073(3) 0.071(3) 0.043(2) -0.0071(19) -0.0097(17) 0.006(2)
C22 0.059(3) 0.089(4) 0.125(4) 0.019(3) -0.023(3) -0.033(3)
C23 0.104(4) 0.044(2) 0.104(4) -0.005(2) -0.013(3) 0.020(2)
C24 0.107(4) 0.109(4) 0.082(3) 0.055(3) 0.025(3) 0.001(3)
C25 0.086(3) 0.110(4) 0.076(3) 0.017(3) 0.033(3) 0.054(3)
C26 0.100(4) 0.141(5) 0.090(4) -0.071(4) 0.024(3) -0.002(4)
C27 0.0332(17) 0.061(2) 0.065(2) 0.0064(18) -0.0078(15) -0.0045(16)
C28 0.060(2) 0.047(2) 0.048(2) 0.0110(16) -0.0111(16) 0.0036(17)
C29 0.055(2) 0.062(2) 0.062(2) -0.0174(19) 0.0193(18) 0.0126(18)
C30 0.069(2) 0.074(3) 0.0309(16) -0.0123(17) -0.0029(15) 0.002(2)
C31 0.0483(19) 0.0342(18) 0.061(2) -0.0025(15) 0.0059(16) -0.0076(14)
C32 0.0455(18) 0.058(2) 0.0495(19) -0.0006(17) 0.0233(15) 0.0003(16)
C33 0.052(2) 0.062(2) 0.0384(18) 0.0130(16) 0.0063(15) 0.0191(17)
C34 0.0399(18) 0.068(2) 0.0484(19) 0.0010(18) 0.0141(15) -0.0032(16)
C35 0.053(2) 0.0344(18) 0.065(2) -0.0017(16) 0.0045(17) -0.0015(15)
C36 0.0371(18) 0.060(2) 0.090(3) 0.012(2) -0.0158(18) -0.0065(17)
C37 0.088(3) 0.063(2) 0.044(2) 0.0125(18) 0.0335(19) 0.026(2)
C38 0.082(3) 0.0351(19) 0.053(2) -0.0051(16) 0.0091(19) -0.0015(18)
O1 0.0617(18) 0.193(4) 0.0497(16) -0.020(2) -0.0187(14) 0.012(2)
O2 0.0652(16) 0.0698(17) 0.0416(13) -0.0075(12) 0.0100(12) 0.0137(14)
O3 0.0373(14) 0.100(2) 0.091(2) -0.0404(18) 0.0092(13) -0.0044(14)
O4 0.0571(15) 0.0595(16) 0.0571(15) -0.0233(13) 0.0110(12) -0.0008(12)
O5 0.0454(12) 0.0513(13) 0.0267(10) -0.0011(9) 0.0097(9) 0.0034(10)
O6 0.0325(11) 0.0512(13) 0.0496(12) -0.0039(10) 0.0166(9) -0.0126(10)
O7 0.0367(11) 0.0306(11) 0.0398(11) -0.0023(9) -0.0008(9) 0.0040(9)
O8 0.0345(11) 0.0384(12) 0.0447(12) 0.0031(9) -0.0060(9) 0.0032(9)
P1 0.0284(4) 0.0353(4) 0.0255(3) 0.0005(3) 0.0047(3) 0.0019(3)
P2 0.0290(4) 0.0361(4) 0.0370(4) 0.0005(3) 0.0079(3) -0.0059(3)
P3 0.0266(3) 0.0288(4) 0.0285(3) -0.0019(3) 0.0033(3) 0.0025(3)
P4 0.0282(3) 0.0307(4) 0.0301(4) 0.0021(3) 0.0007(3) 0.0032(3)
N1 0.0253(11) 0.0404(13) 0.0232(11) -0.0015(10) 0.0034(9) 0.0010(10)
N2 0.0426(15) 0.0335(14) 0.0580(17) -0.0033(12) 0.0173(13) -0.0003(12)
N3 0.0303(13) 0.0499(16) 0.0427(14) 0.0014(12) -0.0022(11) 0.0054(12)
N4 0.0423(15) 0.0501(17) 0.0559(17) 0.0039(14) -0.0080(13) -0.0135(13)
N5 0.0615(19) 0.0490(18) 0.0582(18) 0.0149(15) 0.0061(15) -0.0036(15)
N6 0.0550(18) 0.068(2) 0.068(2) -0.0186(17) 0.0246(16) 0.0068(16)
N7 0.0320(13) 0.0447(15) 0.0358(13) 0.0029(11) -0.0030(10) 0.0028(11)
N8 0.0379(13) 0.0429(15) 0.0315(12) -0.0061(11) 0.0067(10) 0.0012(11)
N9 0.0327(12) 0.0339(13) 0.0391(13) 0.0000(11) 0.0106(10) -0.0004(10)
N10 0.0371(13) 0.0485(16) 0.0339(13) 0.0105(11) 0.0100(10) 0.0124(12)
N11 0.0332(13) 0.0351(14) 0.0510(16) 0.0029(12) -0.0014(11) -0.0032(11)
N12 0.0436(14) 0.0349(14) 0.0326(13) 0.0016(10) 0.0077(11) 0.0071(11)

loop_
_atom_type_symbol
_atom_type_scat_dispersion_real
_atom_type_scat_dispersion_imag
_atom_type_scat_Cromer_Mann_a1
_atom_type_scat_Cromer_Mann_b1
_atom_type_scat_Cromer_Mann_a2
_atom_type_scat_Cromer_Mann_b2
_atom_type_scat_Cromer_Mann_a3
_atom_type_scat_Cromer_Mann_b3
_atom_type_scat_Cromer_Mann_a4
_atom_type_scat_Cromer_Mann_b4
_atom_type_scat_Cromer_Mann_c
_atom_type_scat_source
Fe 0.3463 0.8444 11.7695 4.7611 7.3573 0.3072 3.5222 15.3535 2.3045 76.8805 1.0369 'International Tables Vol C 4.2.6.8 and 6.1.1.4'
Mg 0.0486 0.0363 5.4204 2.8275 2.1735 79.2611 1.2269 0.3808 2.3073 7.1937 0.8584 'International Tables Vol C 4.2.6.8 and 6.1.1.4'
C 0.0033 0.0016 2.3100 20.8439 1.0200 10.2075 1.5886 0.5687 0.8650 51.6512 0.2156 'International Tables Vol C 4.2.6.8 and 6.1.1.4'
N 0.0061 0.0033 12.2126 0.0057 3.1322 9.8933 2.0125 28.9975 1.1663 0.5826 -11.5290 'International Tables Vol C 4.2.6.8 and 6.1.1.4'
O 0.0106 0.0060 3.0485 13.2771 2.2868 5.7011 1.5463 0.3239 0.8670 32.9089 0.2508 'International Tables Vol C 4.2.6.8 and 6.1.1.4'
P 0.1023 0.0942 6.4345 1.9067 4.1791 27.1570 1.7800 0.5260 1.4908 68.1645 1.1149 'International Tables Vol C 4.2.6.8 and 6.1.1.4'
H 0.0000 0.0000 0.4930 10.5109 0.3229 26.1257 0.1402 3.1424 0.0408 57.7998 0.0030 'International Tables Vol C 4.2.6.8 and 6.1.1.4'

loop_
_geom_angle_atom_site_label_1
_geom_angle_atom_site_label_2
_geom_angle_atom_site_label_3
_geom_angle
_geom_angle_publ_flag
O5 Mg1 O6 107.75(10) yes
O5 Mg1 O7 110.95(10) yes
O6 Mg1 O7 108.89(10) yes
O5 Mg1 O8 110.49(10) yes
O6 Mg1 O8 111.31(10) yes
O7 Mg1 O8 107.46(9) yes
C1 Fe1 C2 91.25(16) yes
C1 Fe1 C3 128.9(2) yes
C2 Fe1 C3 121.73(15) yes
C1 Fe1 C4 102.97(16) yes
C2 Fe1 C4 161.04(14) yes
C3 Fe1 C4 39.32(14) yes
C1 Fe1 C5 108.89(15) yes
C2 Fe1 C5 146.42(14) yes
C3 Fe1 C5 65.62(14) yes
C4 Fe1 C5 38.84(13) yes
C1 Fe1 C6 141.34(16) yes
C2 Fe1 C6 110.75(14) yes
C3 Fe1 C6 65.89(15) yes
C4 Fe1 C6 65.09(14) yes
C5 Fe1 C6 38.44(12) yes
C1 Fe1 C7 168.05(18) yes
C2 Fe1 C7 99.14(13) yes
C3 Fe1 C7 39.78(16) yes
C4 Fe1 C7 65.63(14) yes
C5 Fe1 C7 64.92(13) yes
C6 Fe1 C7 38.78(14) yes
C8 Fe2 C9 89.24(15) yes
C8 Fe2 C10 109.83(13) yes
C9 Fe2 C10 146.85(13) yes
C8 Fe2 C11 100.98(14) yes
C9 Fe2 C11 164.08(13) yes
C10 Fe2 C11 39.47(12) yes
C8 Fe2 C12 125.42(16) yes
C9 Fe2 C12 124.72(14) yes
C10 Fe2 C12 66.03(12) yes
C11 Fe2 C12 39.40(12) yes
C8 Fe2 C13 164.62(16) yes
C9 Fe2 C13 102.26(13) yes
C10 Fe2 C13 65.37(12) yes
C11 Fe2 C13 65.70(13) yes
C12 Fe2 C13 39.29(13) yes
C8 Fe2 C14 143.96(14) yes
C9 Fe2 C14 112.25(13) yes
C10 Fe2 C14 38.60(12) yes
C11 Fe2 C14 65.74(12) yes
C12 Fe2 C14 66.16(13) yes
C13 Fe2 C14 39.39(12) yes
Fe1 C1 O1 178.3(4) yes
Fe1 C2 O2 178.4(3) yes
Fe1 C3 C4 70.4(2) yes
Fe1 C3 C7 69.6(2) yes
C4 C3 C7 106.2(3) yes
Fe1 C3 H31 127.0 no
C4 C3 H31 126.8 no
C7 C3 H31 127.0 no
Fe1 C4 C3 70.3(2) yes
Fe1 C4 C5 71.19(19) yes
C3 C4 C5 108.5(3) yes
Fe1 C4 H41 125.7 no
C3 C4 H41 125.8 no
C5 C4 H41 125.7 no
Fe1 C5 C4 69.97(19) yes
Fe1 C5 C6 70.97(18) yes
C4 C5 C6 108.6(3) yes
Fe1 C5 H51 125.8 no
C4 C5 H51 125.7 no
C6 C5 H51 125.6 no
Fe1 C6 C5 70.59(19) yes
Fe1 C6 C7 69.22(19) yes
C5 C6 C7 107.8(3) yes
Fe1 C6 H61 125.9 no
C5 C6 H61 126.1 no
C7 C6 H61 126.1 no
Fe1 C7 C3 70.66(19) yes
Fe1 C7 C6 72.00(19) yes
C3 C7 C6 108.9(3) yes
Fe1 C7 H71 125.5 no
C3 C7 H71 125.6 no
C6 C7 H71 125.4 no
Fe2 C8 O3 179.5(3) yes
Fe2 C9 O4 179.2(3) yes
Fe2 C10 C11 69.42(17) yes
Fe2 C10 C14 70.51(17) yes
C11 C10 C14 108.1(3) yes
Fe2 C10 H101 126.0 no
C11 C10 H101 125.8 no
C14 C10 H101 126.1 no
Fe2 C11 C10 71.11(18) yes
Fe2 C11 C12 70.02(18) yes
C10 C11 C12 108.0(3) yes
Fe2 C11 H111 125.8 no
C10 C11 H111 126.0 no
C12 C11 H111 126.0 no
Fe2 C12 C11 70.57(18) yes
Fe2 C12 C13 69.90(18) yes
C11 C12 C13 107.3(3) yes
Fe2 C12 H121 126.3 no
C11 C12 H121 126.1 no
C13 C12 H121 126.6 no
Fe2 C13 C12 70.81(18) yes
Fe2 C13 C14 71.69(17) yes
C12 C13 C14 109.2(3) yes
Fe2 C13 H131 125.5 no
C12 C13 H131 125.3 no
C14 C13 H131 125.4 no
Fe2 C14 C13 68.92(17) yes
Fe2 C14 C10 70.90(17) yes
C13 C14 C10 107.4(3) yes
Fe2 C14 H141 126.3 no
C13 C14 H141 126.4 no
C10 C14 H141 126.2 no
N1 C15 H151 109.4 no
N1 C15 H152 109.4 no
H151 C15 H152 109.4 no
N1 C15 H153 109.8 no
H151 C15 H153 109.4 no
H152 C15 H153 109.5 no
N1 C16 H161 109.9 no
N1 C16 H162 108.9 no
H161 C16 H162 109.9 no
N1 C16 H163 108.7 no
H161 C16 H163 109.9 no
H162 C16 H163 109.5 no
N2 C17 H171 110.3 no
N2 C17 H172 110.7 no
H171 C17 H172 109.5 no
N2 C17 H173 108.6 no
H171 C17 H173 108.8 no
H172 C17 H173 108.8 no
N2 C18 H181 107.5 no
N2 C18 H182 112.1 no
H181 C18 H182 108.1 no
N2 C18 H183 111.3 no
H181 C18 H183 108.1 no
H182 C18 H183 109.5 no
N3 C19 H191 108.4 no
N3 C19 H192 111.2 no
H191 C19 H192 108.2 no
N3 C19 H193 111.3 no
H191 C19 H193 108.2 no
H192 C19 H193 109.5 no
N3 C20 H201 110.5 no
N3 C20 H202 108.1 no
H201 C20 H202 110.5 no
N3 C20 H203 107.7 no
H201 C20 H203 110.5 no
H202 C20 H203 109.5 no
N4 C21 H211 109.1 no
N4 C21 H212 110.1 no
H211 C21 H212 109.0 no
N4 C21 H213 110.1 no
H211 C21 H213 109.0 no
H212 C21 H213 109.5 no
N4 C22 H221 109.3 no
N4 C22 H222 109.7 no
H221 C22 H222 109.5 no
N4 C22 H223 109.3 no
H221 C22 H223 109.5 no
H222 C22 H223 109.5 no
N5 C23 H231 110.0 no
N5 C23 H232 109.1 no
H231 C23 H232 109.8 no
N5 C23 H233 108.6 no
H231 C23 H233 109.8 no
H232 C23 H233 109.5 no
N5 C24 H241 106.8 no
N5 C24 H242 113.3 no
H241 C24 H242 106.6 no
N5 C24 H243 113.6 no
H241 C24 H243 106.6 no
H242 C24 H243 109.5 no
N6 C25 H251 109.2 no
N6 C25 H252 109.8 no
H251 C25 H252 109.2 no
N6 C25 H253 109.9 no
H251 C25 H253 109.2 no
H252 C25 H253 109.5 no
N6 C26 H261 109.3 no
N6 C26 H262 110.7 no
H261 C26 H262 109.5 no
N6 C26 H263 108.3 no
H261 C26 H263 109.5 no
H262 C26 H263 109.5 no
N7 C27 H271 108.8 no
N7 C27 H272 110.7 no
H271 C27 H272 108.7 no
N7 C27 H273 110.3 no
H271 C27 H273 108.7 no
H272 C27 H273 109.5 no
N7 C28 H281 110.3 no
N7 C28 H282 107.8 no
H281 C28 H282 110.4 no
N7 C28 H283 108.4 no
H281 C28 H283 110.4 no
H282 C28 H283 109.5 no
N8 C29 H291 108.8 no
N8 C29 H292 110.1 no
H291 C29 H292 109.1 no
N8 C29 H293 110.3 no
H291 C29 H293 109.1 no
H292 C29 H293 109.5 no
N8 C30 H301 108.4 no
N8 C30 H302 110.8 no
H301 C30 H302 108.6 no
N8 C30 H303 111.0 no
H301 C30 H303 108.6 no
H302 C30 H303 109.5 no
N9 C31 H311 108.9 no
N9 C31 H312 110.0 no
H311 C31 H312 108.9 no
N9 C31 H313 110.5 no
H311 C31 H313 108.9 no
H312 C31 H313 109.5 no
N9 C32 H321 109.2 no
N9 C32 H322 109.8 no
H321 C32 H322 109.3 no
N9 C32 H323 109.8 no
H321 C32 H323 109.3 no
H322 C32 H323 109.5 no
N10 C33 H331 111.0 no
N10 C33 H332 111.0 no
H331 C33 H332 109.5 no
N10 C33 H333 108.5 no
H331 C33 H333 108.4 no
H332 C33 H333 108.4 no
N10 C34 H341 109.4 no
N10 C34 H342 110.0 no
H341 C34 H342 109.2 no
N10 C34 H343 109.7 no
H341 C34 H343 109.2 no
H342 C34 H343 109.5 no
N11 C35 H351 110.2 no
N11 C35 H352 108.5 no
H351 C35 H352 110.2 no
N11 C35 H353 108.2 no
H351 C35 H353 110.2 no
H352 C35 H353 109.5 no
N11 C36 H361 109.7 no
N11 C36 H362 109.1 no
H361 C36 H362 109.6 no
N11 C36 H363 109.3 no
H361 C36 H363 109.6 no
H362 C36 H363 109.5 no
N12 C37 H371 110.9 no
N12 C37 H372 106.9 no
H371 C37 H372 111.1 no
N12 C37 H373 107.2 no
H371 C37 H373 111.1 no
H372 C37 H373 109.5 no
N12 C38 H381 110.2 no
N12 C38 H382 108.5 no
H381 C38 H382 110.1 no
N12 C38 H383 108.4 no
H381 C38 H383 110.1 no
H382 C38 H383 109.5 no
Mg1 O5 P1 163.03(15) yes
Mg1 O6 P2 164.65(15) yes
Mg1 O7 P3 154.55(14) yes
Mg1 O8 P4 172.08(15) yes
O5 P1 N1 108.07(12) yes
O5 P1 N2 112.80(14) yes
N1 P1 N2 110.17(13) yes
O5 P1 N3 108.61(13) yes
N1 P1 N3 109.94(13) yes
N2 P1 N3 107.23(15) yes
O6 P2 N4 110.01(14) yes
O6 P2 N5 110.67(15) yes
N4 P2 N5 110.16(16) yes
O6 P2 N6 109.52(15) yes
N4 P2 N6 108.69(17) yes
N5 P2 N6 107.74(17) yes
O7 P3 N7 109.74(13) yes
O7 P3 N8 109.37(13) yes
N7 P3 N8 108.34(13) yes
O7 P3 N9 109.86(12) yes
N7 P3 N9 109.90(13) yes
N8 P3 N9 109.61(13) yes
O8 P4 N10 107.05(12) yes
O8 P4 N11 107.76(12) yes
N10 P4 N11 115.18(14) yes
O8 P4 N12 117.77(13) yes
N10 P4 N12 105.39(13) yes
N11 P4 N12 104.05(13) yes
C15 N1 C16 113.7(2) yes
C15 N1 P1 121.86(19) yes
C16 N1 P1 122.18(19) yes
C18 N2 C17 113.5(3) yes
C18 N2 P1 120.4(2) yes
C17 N2 P1 126.0(3) yes
C20 N3 C19 114.9(3) yes
C20 N3 P1 119.0(2) yes
C19 N3 P1 125.2(2) yes
C21 N4 C22 114.4(3) yes
C21 N4 P2 121.7(2) yes
C22 N4 P2 122.7(3) yes
C23 N5 C24 114.9(4) yes
C23 N5 P2 120.0(3) yes
C24 N5 P2 125.0(3) yes
C26 N6 C25 113.8(4) yes
C26 N6 P2 118.8(3) yes
C25 N6 P2 126.8(3) yes
C27 N7 C28 114.7(3) yes
C27 N7 P3 118.9(2) yes
C28 N7 P3 124.3(2) yes
C30 N8 C29 113.9(3) yes
C30 N8 P3 119.7(2) yes
C29 N8 P3 125.2(2) yes
C32 N9 C31 114.2(3) yes
C32 N9 P3 120.4(2) yes
C31 N9 P3 124.0(2) yes
C33 N10 C34 113.9(2) yes
C33 N10 P4 122.0(2) yes
C34 N10 P4 124.1(2) yes
C36 N11 C35 111.5(3) yes
C36 N11 P4 121.3(2) yes
C35 N11 P4 119.4(2) yes
C38 N12 C37 112.4(3) yes
C38 N12 P4 120.9(2) yes
C37 N12 P4 123.1(2) yes

loop_
_geom_bond_atom_site_label_1
_geom_bond_atom_site_label_2
_geom_bond_distance
_geom_bond_publ_flag
Mg1 O5 1.887(2) yes
Mg1 O6 1.904(2) yes
Mg1 O7 1.908(2) yes
Mg1 O8 1.890(2) yes
Fe1 C1 1.711(3) yes
Fe1 C2 1.706(3) yes
Fe1 C3 2.099(4) yes
Fe1 C4 2.100(3) yes
Fe1 C5 2.115(3) yes
Fe1 C6 2.120(3) yes
Fe1 C7 2.084(3) yes
Fe2 C8 1.706(3) yes
Fe2 C9 1.707(3) yes
Fe2 C10 2.128(3) yes
Fe2 C11 2.105(3) yes
Fe2 C12 2.098(3) yes
Fe2 C13 2.086(3) yes
Fe2 C14 2.123(3) yes
C1 O1 1.178(4) yes
C2 O2 1.178(4) yes
C3 C4 1.412(5) yes
C3 C7 1.423(6) yes
C3 H31 0.950 no
C4 C5 1.401(5) yes
C4 H41 0.950 no
C5 C6 1.394(5) yes
C5 H51 0.950 no
C6 C7 1.396(5) yes
C6 H61 0.950 no
C7 H71 0.950 no
C8 O3 1.176(4) yes
C9 O4 1.188(4) yes
C10 C11 1.430(4) yes
C10 C14 1.405(4) yes
C10 H101 0.950 no
C11 C12 1.417(4) yes
C11 H111 0.950 no
C12 C13 1.407(5) yes
C12 H121 0.950 no
C13 C14 1.419(5) yes
C13 H131 0.950 no
C14 H141 0.950 no
C15 N1 1.459(4) yes
C15 H151 0.950 no
C15 H152 0.950 no
C15 H153 0.950 no
C16 N1 1.459(3) yes
C16 H161 0.950 no
C16 H162 0.950 no
C16 H163 0.950 no
C17 N2 1.424(5) yes
C17 H171 0.950 no
C17 H172 0.950 no
C17 H173 0.950 no
C18 N2 1.471(5) yes
C18 H181 0.950 no
C18 H182 0.950 no
C18 H183 0.950 no
C19 N3 1.446(4) yes
C19 H191 0.950 no
C19 H192 0.950 no
C19 H193 0.950 no
C20 N3 1.470(5) yes
C20 H201 0.950 no
C20 H202 0.950 no
C20 H203 0.950 no
C21 N4 1.464(5) yes
C21 H211 0.950 no
C21 H212 0.950 no
C21 H213 0.950 no
C22 N4 1.464(5) yes
C22 H221 0.950 no
C22 H222 0.950 no
C22 H223 0.950 no
C23 N5 1.454(5) yes
C23 H231 0.950 no
C23 H232 0.950 no
C23 H233 0.950 no
C24 N5 1.444(5) yes
C24 H241 0.950 no
C24 H242 0.950 no
C24 H243 0.950 no
C25 N6 1.420(5) yes
C25 H251 0.950 no
C25 H252 0.950 no
C25 H253 0.950 no
C26 N6 1.454(6) yes
C26 H261 0.950 no
C26 H262 0.950 no
C26 H263 0.950 no
C27 N7 1.457(4) yes
C27 H271 0.950 no
C27 H272 0.950 no
C27 H273 0.950 no
C28 N7 1.454(4) yes
C28 H281 0.950 no
C28 H282 0.950 no
C28 H283 0.950 no
C29 N8 1.453(4) yes
C29 H291 0.950 no
C29 H292 0.950 no
C29 H293 0.950 no
C30 N8 1.459(4) yes
C30 H301 0.950 no
C30 H302 0.950 no
C30 H303 0.950 no
C31 N9 1.457(4) yes
C31 H311 0.950 no
C31 H312 0.950 no
C31 H313 0.950 no
C32 N9 1.465(4) yes
C32 H321 0.950 no
C32 H322 0.950 no
C32 H323 0.950 no
C33 N10 1.458(4) yes
C33 H331 0.950 no
C33 H332 0.950 no
C33 H333 0.950 no
C34 N10 1.448(4) yes
C34 H341 0.950 no
C34 H342 0.950 no
C34 H343 0.950 no
C35 N11 1.459(4) yes
C35 H351 0.950 no
C35 H352 0.950 no
C35 H353 0.950 no
C36 N11 1.461(4) yes
C36 H361 0.950 no
C36 H362 0.950 no
C36 H363 0.950 no
C37 N12 1.460(4) yes
C37 H371 0.950 no
C37 H372 0.950 no
C37 H373 0.950 no
C38 N12 1.471(4) yes
C38 H381 0.950 no
C38 H382 0.950 no
C38 H383 0.950 no
O5 P1 1.495(2) yes
O6 P2 1.4744(19) yes
O7 P3 1.498(2) yes
O8 P4 1.495(2) yes
P1 N1 1.628(2) yes
P1 N2 1.626(3) yes
P1 N3 1.625(2) yes
P2 N4 1.613(3) yes
P2 N5 1.613(3) yes
P2 N6 1.636(3) yes
P3 N7 1.634(2) yes
P3 N8 1.624(2) yes
P3 N9 1.619(2) yes
P4 N10 1.631(2) yes
P4 N11 1.637(3) yes
P4 N12 1.619(2) yes
